data_7705146
loop_
_publ_author_name
'Hrub\'y, J'
'Dvo\<r\'ak, D'
'Squillantini, L.'
'Mannini, M.'
'van Slageren, J.'
'Herchel, R.'
'Nemec, I.'
'Neugebauer, P.'

_publ_section_title
;
 Co(II)-Based single-ion magnets with
 1,1'-ferrocenediyl-bis(diphenylphosphine) metalloligands.
;
_journal_issue 33
_journal_name_full 'Dalton transactions (Cambridge, England : 2003)'
_journal_page_first 11697
_journal_page_last 11707
_journal_paper_doi 10.1039/d0dt01512a
_journal_volume 49
_journal_year 2020
_chemical_formula_sum 'C34 H28 Cl2 Co Fe P2'
_chemical_formula_weight 684.18
_space_group_crystal_system triclinic
_space_group_IT_number 2
_space_group_name_Hall '-P 1'
_space_group_name_H-M_alt 'P -1'
_atom_sites_solution_hydrogens geom
_audit_creation_method SHELXL-2014/7
_audit_update_record
;
2020-04-24 deposited with the CCDC.	2020-07-20 downloaded from the CCDC.
;
_cell_angle_alpha 96.099(5)
_cell_angle_beta 99.950(5)
_cell_angle_gamma 115.437(6)
_cell_formula_units_Z 2
_cell_length_a 9.6088(6)
_cell_length_b 9.7213(6)
_cell_length_c 18.0783(10)
_cell_measurement_reflns_used 19283
_cell_measurement_temperature 150(2)
_cell_measurement_theta_max 33.262
_cell_measurement_theta_min 2.927
_cell_volume 1470.81(18)
_computing_cell_refinement 'CrysAlis RED, Oxford Diffraction Ltd.'
_computing_data_collection 'CrysAlis CCD, Oxford Diffraction Ltd.'
_computing_data_reduction 'CrysAlis RED, Oxford Diffraction Ltd.'
_computing_molecular_graphics 'MERCURY (Macrae et al., 2006)'
_computing_publication_material ' enCIFer (Allen et al., 2004)'
_computing_structure_refinement 'SHELXL-2014/7 (Sheldrick, 2014)'
_computing_structure_solution 'SHELXS97 (Sheldrick, 2008)'
_diffrn_ambient_temperature 150(2)
_diffrn_measured_fraction_theta_full 0.997
_diffrn_measured_fraction_theta_max 0.997
_diffrn_measurement_device_type 'Xcalibur, Sapphire2, large Be window'
_diffrn_radiation_type MoK\a
_diffrn_radiation_wavelength 0.71073
_diffrn_reflns_av_R_equivalents 0.0514
_diffrn_reflns_av_unetI/netI 0.0566
_diffrn_reflns_Laue_measured_fraction_full 0.997
_diffrn_reflns_Laue_measured_fraction_max 0.997
_diffrn_reflns_limit_h_max 11
_diffrn_reflns_limit_h_min -10
_diffrn_reflns_limit_k_max 8
_diffrn_reflns_limit_k_min -11
_diffrn_reflns_limit_l_max 21
_diffrn_reflns_limit_l_min -21
_diffrn_reflns_number 12807
_diffrn_reflns_point_group_measured_fraction_full 0.997
_diffrn_reflns_point_group_measured_fraction_max 0.997
_diffrn_reflns_theta_full 24.996
_diffrn_reflns_theta_max 24.996
_diffrn_reflns_theta_min 2.927
_exptl_absorpt_coefficient_mu 1.371
_exptl_absorpt_correction_T_max 1.000
_exptl_absorpt_correction_T_min 0.766
_exptl_absorpt_correction_type multi-scan
_exptl_absorpt_process_details
;
CrysAlis RED, Oxford Diffraction Ltd.,
Version 1.171.33.52 (release 06-11-2009 CrysAlis171 .NET)
(compiled Nov  6 2009,16:24:50)
Empirical absorption correction using spherical harmonics,
 implemented in SCALE3 ABSPACK scaling algorithm.
;
_exptl_crystal_colour green
_exptl_crystal_density_diffrn 1.545
_exptl_crystal_description plate
_exptl_crystal_F_000 698
_exptl_crystal_size_max 0.240
_exptl_crystal_size_mid 0.220
_exptl_crystal_size_min 0.140
_refine_diff_density_max 1.477
_refine_diff_density_min -0.797
_refine_diff_density_rms 0.156
_refine_ls_extinction_method none
_refine_ls_goodness_of_fit_ref 0.976
_refine_ls_hydrogen_treatment constr
_refine_ls_matrix_type full
_refine_ls_number_parameters 361
_refine_ls_number_reflns 5182
_refine_ls_number_restraints 0
_refine_ls_restrained_S_all 0.976
_refine_ls_R_factor_all 0.0591
_refine_ls_R_factor_gt 0.0449
_refine_ls_shift/su_max 0.000
_refine_ls_shift/su_mean 0.000
_refine_ls_structure_factor_coef Fsqd
_refine_ls_weighting_details 'w=1/[\s^2^(Fo^2^)+(0.0801P)^2^] where P=(Fo^2^+2Fc^2^)/3'
_refine_ls_weighting_scheme calc
_refine_ls_wR_factor_gt 0.1153
_refine_ls_wR_factor_ref 0.1191
_reflns_Friedel_coverage 0.000
_reflns_number_gt 3995
_reflns_number_total 5182
_reflns_threshold_expression 'I > 2\s(I)'
_cod_data_source_file d0dt01512a2.cif
_cod_data_source_block 01
_cod_depositor_comments 'Adding full bibliography for 7705146--7705148.cif.'
_cod_original_cell_volume 1470.81(17)
_cod_database_code 7705146
_shelx_shelxl_version_number 2014/7
_shelx_space_group_comment
;
The symmetry employed for this shelxl refinement is uniquely defined
by the following loop, which should always be used as a source of
symmetry information in preference to the above space-group names.
They are only intended as comments.
;
_shelx_estimated_absorpt_t_min 0.734
_shelx_estimated_absorpt_t_max 0.831

loop_
_space_group_symop_operation_xyz
'x, y, z'
'-x, -y, -z'

loop_
_atom_site_label
_atom_site_type_symbol
_atom_site_fract_x
_atom_site_fract_y
_atom_site_fract_z
_atom_site_U_iso_or_equiv
_atom_site_adp_type
_atom_site_occupancy
_atom_site_site_symmetry_order
_atom_site_calc_flag
_atom_site_refinement_flags_posn
_atom_site_refinement_flags_adp
_atom_site_refinement_flags_occupancy
_atom_site_disorder_assembly
_atom_site_disorder_group
C1 C 0.0943(4) -0.2621(4) 0.1160(2) 0.0169(8) Uani 1 1 d . . . . .
C2 C 0.0651(4) -0.1694(4) 0.0678(2) 0.0213(8) Uani 1 1 d . . . . .
H2 H 0.1397 -0.0630 0.0752 0.026 Uiso 1 1 calc R U . . .
C3 C -0.0719(4) -0.2316(5) 0.0096(2) 0.0242(9) Uani 1 1 d . . . . .
H3 H -0.0899 -0.1678 -0.0233 0.029 Uiso 1 1 calc R U . . .
C4 C -0.1831(5) -0.3859(5) -0.0014(2) 0.0250(9) Uani 1 1 d . . . . .
H4 H -0.2770 -0.4283 -0.0416 0.030 Uiso 1 1 calc R U . . .
C5 C -0.1560(5) -0.4774(5) 0.0469(2) 0.0290(9) Uani 1 1 d . . . . .
H5 H -0.2322 -0.5831 0.0401 0.035 Uiso 1 1 calc R U . . .
C6 C -0.0190(4) -0.4164(4) 0.1051(2) 0.0225(8) Uani 1 1 d . . . . .
H6 H -0.0019 -0.4807 0.1379 0.027 Uiso 1 1 calc R U . . .
C7 C 0.2580(4) -0.3075(4) 0.2554(2) 0.0155(7) Uani 1 1 d . . . . .
C8 C 0.2514(4) -0.4529(4) 0.2321(2) 0.0204(8) Uani 1 1 d . . . . .
H8 H 0.2572 -0.4832 0.1814 0.024 Uiso 1 1 calc R U . . .
C9 C 0.2365(4) -0.5520(4) 0.2831(2) 0.0223(8) Uani 1 1 d . . . . .
H9 H 0.2300 -0.6512 0.2669 0.027 Uiso 1 1 calc R U . . .
C10 C 0.2309(4) -0.5081(4) 0.3573(2) 0.0241(9) Uani 1 1 d . . . . .
H10 H 0.2231 -0.5760 0.3923 0.029 Uiso 1 1 calc R U . . .
C11 C 0.2369(5) -0.3643(4) 0.3808(2) 0.0241(9) Uani 1 1 d . . . . .
H11 H 0.2329 -0.3341 0.4318 0.029 Uiso 1 1 calc R U . . .
C12 C 0.2485(4) -0.2654(4) 0.3300(2) 0.0178(8) Uani 1 1 d . . . . .
H12 H 0.2501 -0.1683 0.3460 0.021 Uiso 1 1 calc R U . . .
C13 C 0.7215(4) 0.1773(4) 0.3865(2) 0.0186(8) Uani 1 1 d . . . . .
C14 C 0.6336(5) 0.0492(4) 0.4149(2) 0.0251(9) Uani 1 1 d . . . . .
H14 H 0.5239 -0.0141 0.3913 0.030 Uiso 1 1 calc R U . . .
C15 C 0.7067(5) 0.0129(5) 0.4785(2) 0.0283(9) Uani 1 1 d . . . . .
H15 H 0.6464 -0.0742 0.4986 0.034 Uiso 1 1 calc R U . . .
C16 C 0.8650(5) 0.1031(5) 0.5115(2) 0.0279(9) Uani 1 1 d . . . . .
H16 H 0.9153 0.0760 0.5535 0.033 Uiso 1 1 calc R U . . .
C17 C 0.9526(5) 0.2334(6) 0.4844(2) 0.0357(11) Uani 1 1 d . . . . .
H17 H 1.0619 0.2974 0.5086 0.043 Uiso 1 1 calc R U . . .
C18 C 0.8801(5) 0.2701(5) 0.4219(2) 0.0285(9) Uani 1 1 d . . . . .
H18 H 0.9398 0.3598 0.4033 0.034 Uiso 1 1 calc R U . . .
C19 C 0.6963(4) 0.4242(4) 0.3177(2) 0.0204(8) Uani 1 1 d . . . . .
C20 C 0.6137(5) 0.4786(5) 0.3593(2) 0.0268(9) Uani 1 1 d . . . . .
H20 H 0.5307 0.4081 0.3785 0.032 Uiso 1 1 calc R U . . .
C21 C 0.6532(5) 0.6351(5) 0.3725(2) 0.0321(10) Uani 1 1 d . . . . .
H21 H 0.5982 0.6722 0.4014 0.038 Uiso 1 1 calc R U . . .
C22 C 0.7710(5) 0.7368(5) 0.3440(2) 0.0309(10) Uani 1 1 d . . . . .
H22 H 0.7964 0.8439 0.3527 0.037 Uiso 1 1 calc R U . . .
C23 C 0.8532(5) 0.6846(5) 0.3025(2) 0.0291(9) Uani 1 1 d . . . . .
H23 H 0.9349 0.7555 0.2828 0.035 Uiso 1 1 calc R U . . .
C24 C 0.8159(5) 0.5280(4) 0.2899(2) 0.0255(9) Uani 1 1 d . . . . .
H24 H 0.8730 0.4920 0.2619 0.031 Uiso 1 1 calc R U . . .
C25 C 0.7326(4) 0.1806(4) 0.2311(2) 0.0175(8) Uani 1 1 d . . . . .
C26 C 0.7157(4) 0.2111(4) 0.1554(2) 0.0204(8) Uani 1 1 d . . . . .
H26 H 0.6473 0.2501 0.1323 0.024 Uiso 1 1 calc R U . . .
C27 C 0.8197(4) 0.1726(4) 0.1208(2) 0.0225(8) Uani 1 1 d . . . . .
H27 H 0.8341 0.1831 0.0707 0.027 Uiso 1 1 calc R U . . .
C28 C 0.8978(4) 0.1161(4) 0.1733(2) 0.0224(8) Uani 1 1 d . . . . .
H28 H 0.9732 0.0814 0.1646 0.027 Uiso 1 1 calc R U . . .
C29 C 0.8448(4) 0.1201(4) 0.2412(2) 0.0205(8) Uani 1 1 d . . . . .
H29 H 0.8780 0.0881 0.2859 0.025 Uiso 1 1 calc R U . . .
C30 C 0.4454(4) -0.1474(4) 0.0699(2) 0.0219(8) Uani 1 1 d . . . . .
H30 H 0.3879 -0.1063 0.0393 0.026 Uiso 1 1 calc R U . . .
C31 C 0.4257(4) -0.1842(4) 0.1429(2) 0.0171(8) Uani 1 1 d . . . . .
C32 C 0.5378(5) -0.2391(4) 0.1687(2) 0.0239(9) Uani 1 1 d . . . . .
H32 H 0.5536 -0.2703 0.2162 0.029 Uiso 1 1 calc R U . . .
C33 C 0.6221(5) -0.2394(4) 0.1112(2) 0.0266(9) Uani 1 1 d . . . . .
H33 H 0.7026 -0.2720 0.1134 0.032 Uiso 1 1 calc R U . . .
C34 C 0.5651(5) -0.1825(4) 0.0506(2) 0.0271(9) Uani 1 1 d . . . . .
H34 H 0.6007 -0.1698 0.0047 0.033 Uiso 1 1 calc R U . . .
P1 P 0.27984(11) -0.17224(10) 0.19104(5) 0.0150(2) Uani 1 1 d . . . . .
P2 P 0.62922(11) 0.21489(11) 0.29945(5) 0.0159(2) Uani 1 1 d . . . . .
Fe1 Fe 0.65617(6) -0.01836(6) 0.14945(3) 0.01662(16) Uani 1 1 d . . . . .
Co1 Co 0.35327(5) 0.08794(5) 0.24651(3) 0.01532(15) Uani 1 1 d . . . . .
Cl1 Cl 0.34480(11) 0.22074(10) 0.15363(5) 0.0224(2) Uani 1 1 d . . . . .
Cl2 Cl 0.21437(11) 0.09655(11) 0.33173(5) 0.0248(2) Uani 1 1 d . . . . .

loop_
_atom_site_aniso_label
_atom_site_aniso_U_11
_atom_site_aniso_U_22
_atom_site_aniso_U_33
_atom_site_aniso_U_23
_atom_site_aniso_U_13
_atom_site_aniso_U_12
C1 0.0157(18) 0.0190(19) 0.0161(18) 0.0005(15) 0.0039(15) 0.0088(16)
C2 0.020(2) 0.0189(19) 0.023(2) 0.0006(16) 0.0035(17) 0.0095(16)
C3 0.024(2) 0.030(2) 0.023(2) 0.0081(18) 0.0049(18) 0.0157(19)
C4 0.020(2) 0.036(2) 0.0182(19) -0.0001(18) 0.0018(17) 0.0145(19)
C5 0.023(2) 0.024(2) 0.032(2) 0.0024(19) 0.0036(19) 0.0056(18)
C6 0.023(2) 0.019(2) 0.024(2) 0.0043(17) 0.0032(17) 0.0095(17)
C7 0.0127(18) 0.0123(17) 0.0236(19) 0.0031(15) 0.0063(15) 0.0070(15)
C8 0.022(2) 0.0190(19) 0.0212(19) 0.0032(16) 0.0071(16) 0.0102(17)
C9 0.020(2) 0.0151(19) 0.033(2) 0.0056(17) 0.0068(18) 0.0097(16)
C10 0.023(2) 0.026(2) 0.030(2) 0.0154(18) 0.0102(18) 0.0140(18)
C11 0.027(2) 0.027(2) 0.022(2) 0.0069(17) 0.0110(18) 0.0137(18)
C12 0.0173(19) 0.0150(18) 0.024(2) 0.0034(16) 0.0070(16) 0.0097(15)
C13 0.020(2) 0.021(2) 0.0174(18) 0.0004(16) 0.0032(16) 0.0124(17)
C14 0.025(2) 0.021(2) 0.024(2) 0.0012(17) 0.0003(17) 0.0084(18)
C15 0.036(3) 0.024(2) 0.024(2) 0.0046(18) 0.0057(19) 0.014(2)
C16 0.038(3) 0.037(2) 0.019(2) 0.0069(19) 0.0067(19) 0.026(2)
C17 0.021(2) 0.055(3) 0.028(2) 0.013(2) 0.0041(19) 0.015(2)
C18 0.022(2) 0.035(2) 0.022(2) 0.0107(18) 0.0054(18) 0.0065(19)
C19 0.020(2) 0.0204(19) 0.0194(19) -0.0004(16) -0.0013(16) 0.0109(17)
C20 0.024(2) 0.022(2) 0.033(2) -0.0002(18) 0.0090(19) 0.0096(18)
C21 0.024(2) 0.024(2) 0.044(3) -0.007(2) 0.001(2) 0.0132(19)
C22 0.029(2) 0.019(2) 0.037(2) 0.0012(19) -0.008(2) 0.0114(19)
C23 0.029(2) 0.022(2) 0.032(2) 0.0055(19) 0.0060(19) 0.0077(19)
C24 0.024(2) 0.022(2) 0.028(2) 0.0023(18) 0.0065(18) 0.0090(18)
C25 0.0155(18) 0.0164(19) 0.0176(18) 0.0026(15) 0.0018(15) 0.0057(15)
C26 0.020(2) 0.0164(19) 0.0206(19) 0.0029(16) 0.0056(16) 0.0049(16)
C27 0.026(2) 0.022(2) 0.0184(19) -0.0001(16) 0.0119(17) 0.0083(17)
C28 0.0147(19) 0.023(2) 0.027(2) -0.0056(17) 0.0052(17) 0.0078(16)
C29 0.021(2) 0.022(2) 0.0165(18) -0.0023(16) 0.0015(16) 0.0113(17)
C30 0.017(2) 0.023(2) 0.0167(19) -0.0004(16) -0.0018(16) 0.0047(17)
C31 0.0164(19) 0.0111(17) 0.0221(19) -0.0002(15) 0.0046(16) 0.0057(15)
C32 0.024(2) 0.022(2) 0.030(2) 0.0080(17) 0.0083(18) 0.0131(17)
C33 0.027(2) 0.023(2) 0.036(2) 0.0014(18) 0.0129(19) 0.0153(18)
C34 0.030(2) 0.023(2) 0.022(2) -0.0052(17) 0.0127(18) 0.0068(18)
P1 0.0161(5) 0.0128(5) 0.0161(5) 0.0014(4) 0.0033(4) 0.0073(4)
P2 0.0158(5) 0.0159(5) 0.0150(5) 0.0009(4) 0.0029(4) 0.0072(4)
Fe1 0.0159(3) 0.0174(3) 0.0168(3) 0.0005(2) 0.0043(2) 0.0083(2)
Co1 0.0165(3) 0.0140(3) 0.0172(3) 0.0022(2) 0.0037(2) 0.0089(2)
Cl1 0.0279(5) 0.0209(5) 0.0214(5) 0.0071(4) 0.0049(4) 0.0137(4)
Cl2 0.0330(5) 0.0233(5) 0.0306(5) 0.0114(4) 0.0179(4) 0.0190(4)

loop_
_atom_type_symbol
_atom_type_description
_atom_type_scat_dispersion_real
_atom_type_scat_dispersion_imag
_atom_type_scat_source
C C 0.0033 0.0016 'International Tables Vol C Tables 4.2.6.8 and 6.1.1.4'
H H 0.0000 0.0000 'International Tables Vol C Tables 4.2.6.8 and 6.1.1.4'
P P 0.1023 0.0942 'International Tables Vol C Tables 4.2.6.8 and 6.1.1.4'
Fe Fe 0.3463 0.8444 'International Tables Vol C Tables 4.2.6.8 and 6.1.1.4'
Co Co 0.3494 0.9721 'International Tables Vol C Tables 4.2.6.8 and 6.1.1.4'
Cl Cl 0.1484 0.1585 'International Tables Vol C Tables 4.2.6.8 and 6.1.1.4'

loop_
_geom_angle_atom_site_label_1
_geom_angle_atom_site_label_2
_geom_angle_atom_site_label_3
_geom_angle
_geom_angle_site_symmetry_1
_geom_angle_site_symmetry_3
_geom_angle_publ_flag
C6 C1 C2 118.5(3) . . ?
C6 C1 P1 123.7(3) . . ?
C2 C1 P1 117.8(3) . . ?
C3 C2 C1 120.4(3) . . ?
C3 C2 H2 119.8 . . ?
C1 C2 H2 119.8 . . ?
C2 C3 C4 120.7(3) . . ?
C2 C3 H3 119.7 . . ?
C4 C3 H3 119.7 . . ?
C5 C4 C3 119.2(4) . . ?
C5 C4 H4 120.4 . . ?
C3 C4 H4 120.4 . . ?
C4 C5 C6 120.5(4) . . ?
C4 C5 H5 119.7 . . ?
C6 C5 H5 119.7 . . ?
C5 C6 C1 120.7(3) . . ?
C5 C6 H6 119.6 . . ?
C1 C6 H6 119.6 . . ?
C12 C7 C8 119.2(3) . . ?
C12 C7 P1 119.3(3) . . ?
C8 C7 P1 121.5(3) . . ?
C9 C8 C7 119.8(3) . . ?
C9 C8 H8 120.1 . . ?
C7 C8 H8 120.1 . . ?
C10 C9 C8 120.7(3) . . ?
C10 C9 H9 119.6 . . ?
C8 C9 H9 119.6 . . ?
C9 C10 C11 119.8(3) . . ?
C9 C10 H10 120.1 . . ?
C11 C10 H10 120.1 . . ?
C12 C11 C10 120.1(3) . . ?
C12 C11 H11 119.9 . . ?
C10 C11 H11 119.9 . . ?
C11 C12 C7 120.3(3) . . ?
C11 C12 H12 119.8 . . ?
C7 C12 H12 119.8 . . ?
C18 C13 C14 119.7(3) . . ?
C18 C13 P2 120.8(3) . . ?
C14 C13 P2 119.4(3) . . ?
C13 C14 C15 119.8(4) . . ?
C13 C14 H14 120.1 . . ?
C15 C14 H14 120.1 . . ?
C16 C15 C14 119.9(4) . . ?
C16 C15 H15 120.1 . . ?
C14 C15 H15 120.1 . . ?
C15 C16 C17 120.6(4) . . ?
C15 C16 H16 119.7 . . ?
C17 C16 H16 119.7 . . ?
C16 C17 C18 119.6(4) . . ?
C16 C17 H17 120.2 . . ?
C18 C17 H17 120.2 . . ?
C13 C18 C17 120.4(4) . . ?
C13 C18 H18 119.8 . . ?
C17 C18 H18 119.8 . . ?
C24 C19 C20 119.3(3) . . ?
C24 C19 P2 124.0(3) . . ?
C20 C19 P2 116.6(3) . . ?
C21 C20 C19 119.9(4) . . ?
C21 C20 H20 120.1 . . ?
C19 C20 H20 120.1 . . ?
C22 C21 C20 120.4(4) . . ?
C22 C21 H21 119.8 . . ?
C20 C21 H21 119.8 . . ?
C21 C22 C23 120.4(4) . . ?
C21 C22 H22 119.8 . . ?
C23 C22 H22 119.8 . . ?
C22 C23 C24 119.7(4) . . ?
C22 C23 H23 120.2 . . ?
C24 C23 H23 120.2 . . ?
C19 C24 C23 120.4(4) . . ?
C19 C24 H24 119.8 . . ?
C23 C24 H24 119.8 . . ?
C29 C25 C26 107.3(3) . . ?
C29 C25 P2 127.8(3) . . ?
C26 C25 P2 124.9(3) . . ?
C29 C25 Fe1 69.5(2) . . ?
C26 C25 Fe1 68.6(2) . . ?
P2 C25 Fe1 127.24(19) . . ?
C27 C26 C25 107.6(3) . . ?
C27 C26 Fe1 69.7(2) . . ?
C25 C26 Fe1 70.6(2) . . ?
C27 C26 H26 126.2 . . ?
C25 C26 H26 126.2 . . ?
Fe1 C26 H26 125.0 . . ?
C28 C27 C26 108.6(3) . . ?
C28 C27 Fe1 70.4(2) . . ?
C26 C27 Fe1 69.5(2) . . ?
C28 C27 H27 125.7 . . ?
C26 C27 H27 125.7 . . ?
Fe1 C27 H27 126.0 . . ?
C27 C28 C29 108.2(3) . . ?
C27 C28 Fe1 69.4(2) . . ?
C29 C28 Fe1 70.2(2) . . ?
C27 C28 H28 125.9 . . ?
C29 C28 H28 125.9 . . ?
Fe1 C28 H28 126.1 . . ?
C28 C29 C25 108.3(3) . . ?
C28 C29 Fe1 69.7(2) . . ?
C25 C29 Fe1 69.9(2) . . ?
C28 C29 H29 125.9 . . ?
C25 C29 H29 125.9 . . ?
Fe1 C29 H29 126.1 . . ?
C34 C30 C31 108.7(3) . . ?
C34 C30 Fe1 69.6(2) . . ?
C31 C30 Fe1 71.1(2) . . ?
C34 C30 H30 125.7 . . ?
C31 C30 H30 125.7 . . ?
Fe1 C30 H30 125.2 . . ?
C30 C31 C32 106.7(3) . . ?
C30 C31 P1 126.4(3) . . ?
C32 C31 P1 126.8(3) . . ?
C30 C31 Fe1 68.4(2) . . ?
C32 C31 Fe1 68.9(2) . . ?
P1 C31 Fe1 129.85(19) . . ?
C33 C32 C31 108.6(3) . . ?
C33 C32 Fe1 69.6(2) . . ?
C31 C32 Fe1 70.7(2) . . ?
C33 C32 H32 125.7 . . ?
C31 C32 H32 125.7 . . ?
Fe1 C32 H32 125.6 . . ?
C34 C33 C32 107.9(3) . . ?
C34 C33 Fe1 69.4(2) . . ?
C32 C33 Fe1 69.8(2) . . ?
C34 C33 H33 126.1 . . ?
C32 C33 H33 126.1 . . ?
Fe1 C33 H33 126.2 . . ?
C33 C34 C30 108.2(3) . . ?
C33 C34 Fe1 70.2(2) . . ?
C30 C34 Fe1 69.8(2) . . ?
C33 C34 H34 125.9 . . ?
C30 C34 H34 125.9 . . ?
Fe1 C34 H34 125.7 . . ?
C31 P1 C7 103.96(16) . . ?
C31 P1 C1 104.27(16) . . ?
C7 P1 C1 105.92(16) . . ?
C31 P1 Co1 111.32(11) . . ?
C7 P1 Co1 117.17(12) . . ?
C1 P1 Co1 113.05(11) . . ?
C25 P2 C13 102.88(16) . . ?
C25 P2 C19 105.22(17) . . ?
C13 P2 C19 105.36(17) . . ?
C25 P2 Co1 110.62(12) . . ?
C13 P2 Co1 122.73(13) . . ?
C19 P2 Co1 108.63(12) . . ?
C26 Fe1 C34 125.05(15) . . ?
C26 Fe1 C27 40.77(14) . . ?
C34 Fe1 C27 103.41(15) . . ?
C26 Fe1 C30 108.61(15) . . ?
C34 Fe1 C30 40.66(16) . . ?
C27 Fe1 C30 116.83(15) . . ?
C26 Fe1 C33 161.11(15) . . ?
C34 Fe1 C33 40.37(16) . . ?
C27 Fe1 C33 122.67(15) . . ?
C30 Fe1 C33 68.09(16) . . ?
C26 Fe1 C28 68.35(15) . . ?
C34 Fe1 C28 114.01(15) . . ?
C27 Fe1 C28 40.26(15) . . ?
C30 Fe1 C28 148.90(15) . . ?
C33 Fe1 C28 104.37(15) . . ?
C26 Fe1 C32 157.19(15) . . ?
C34 Fe1 C32 68.07(16) . . ?
C27 Fe1 C32 161.69(15) . . ?
C30 Fe1 C32 67.98(15) . . ?
C33 Fe1 C32 40.58(15) . . ?
C28 Fe1 C32 126.73(15) . . ?
C26 Fe1 C29 68.39(15) . . ?
C34 Fe1 C29 149.09(15) . . ?
C27 Fe1 C29 67.70(15) . . ?
C30 Fe1 C29 169.90(15) . . ?
C33 Fe1 C29 118.00(16) . . ?
C28 Fe1 C29 40.11(15) . . ?
C32 Fe1 C29 110.78(16) . . ?
C26 Fe1 C25 40.78(14) . . ?
C34 Fe1 C25 165.22(15) . . ?
C27 Fe1 C25 68.12(14) . . ?
C30 Fe1 C25 131.05(15) . . ?
C33 Fe1 C25 154.41(15) . . ?
C28 Fe1 C25 67.96(14) . . ?
C32 Fe1 C25 123.51(15) . . ?
C29 Fe1 C25 40.54(14) . . ?
C26 Fe1 C31 122.24(14) . . ?
C34 Fe1 C31 68.28(15) . . ?
C27 Fe1 C31 153.32(15) . . ?
C30 Fe1 C31 40.51(14) . . ?
C33 Fe1 C31 68.21(14) . . ?
C28 Fe1 C31 166.41(14) . . ?
C32 Fe1 C31 40.42(14) . . ?
C29 Fe1 C31 132.15(14) . . ?
C25 Fe1 C31 113.53(14) . . ?
Cl2 Co1 Cl1 116.14(4) . . ?
Cl2 Co1 P2 113.03(4) . . ?
Cl1 Co1 P2 98.59(4) . . ?
Cl2 Co1 P1 110.74(4) . . ?
Cl1 Co1 P1 109.39(4) . . ?
P2 Co1 P1 108.17(4) . . ?

loop_
_geom_bond_atom_site_label_1
_geom_bond_atom_site_label_2
_geom_bond_distance
_geom_bond_site_symmetry_2
_geom_bond_publ_flag
C1 C6 1.391(5) . ?
C1 C2 1.397(5) . ?
C1 P1 1.832(4) . ?
C2 C3 1.382(5) . ?
C2 H2 0.9500 . ?
C3 C4 1.385(6) . ?
C3 H3 0.9500 . ?
C4 C5 1.381(5) . ?
C4 H4 0.9500 . ?
C5 C6 1.382(5) . ?
C5 H5 0.9500 . ?
C6 H6 0.9500 . ?
C7 C12 1.398(5) . ?
C7 C8 1.402(5) . ?
C7 P1 1.816(3) . ?
C8 C9 1.384(5) . ?
C8 H8 0.9500 . ?
C9 C10 1.382(5) . ?
C9 H9 0.9500 . ?
C10 C11 1.390(5) . ?
C10 H10 0.9500 . ?
C11 C12 1.381(5) . ?
C11 H11 0.9500 . ?
C12 H12 0.9500 . ?
C13 C18 1.380(5) . ?
C13 C14 1.382(5) . ?
C13 P2 1.821(4) . ?
C14 C15 1.399(5) . ?
C14 H14 0.9500 . ?
C15 C16 1.367(6) . ?
C15 H15 0.9500 . ?
C16 C17 1.383(6) . ?
C16 H16 0.9500 . ?
C17 C18 1.385(5) . ?
C17 H17 0.9500 . ?
C18 H18 0.9500 . ?
C19 C24 1.379(5) . ?
C19 C20 1.399(5) . ?
C19 P2 1.823(4) . ?
C20 C21 1.382(6) . ?
C20 H20 0.9500 . ?
C21 C22 1.369(6) . ?
C21 H21 0.9500 . ?
C22 C23 1.383(6) . ?
C22 H22 0.9500 . ?
C23 C24 1.388(5) . ?
C23 H23 0.9500 . ?
C24 H24 0.9500 . ?
C25 C29 1.428(5) . ?
C25 C26 1.429(5) . ?
C25 P2 1.801(4) . ?
C25 Fe1 2.064(4) . ?
C26 C27 1.420(5) . ?
C26 Fe1 2.037(4) . ?
C26 H26 0.9500 . ?
C27 C28 1.409(5) . ?
C27 Fe1 2.040(4) . ?
C27 H27 0.9500 . ?
C28 C29 1.410(5) . ?
C28 Fe1 2.053(4) . ?
C28 H28 0.9500 . ?
C29 Fe1 2.059(4) . ?
C29 H29 0.9500 . ?
C30 C34 1.418(5) . ?
C30 C31 1.427(5) . ?
C30 Fe1 2.042(4) . ?
C30 H30 0.9500 . ?
C31 C32 1.428(5) . ?
C31 P1 1.809(4) . ?
C31 Fe1 2.079(4) . ?
C32 C33 1.423(5) . ?
C32 Fe1 2.054(4) . ?
C32 H32 0.9500 . ?
C33 C34 1.411(6) . ?
C33 Fe1 2.050(4) . ?
C33 H33 0.9500 . ?
C34 Fe1 2.040(4) . ?
C34 H34 0.9500 . ?
P1 Co1 2.3632(10) . ?
P2 Co1 2.3517(10) . ?
Co1 Cl2 2.2229(10) . ?
Co1 Cl1 2.2353(9) . ?

loop_
_geom_torsion_atom_site_label_1
_geom_torsion_atom_site_label_2
_geom_torsion_atom_site_label_3
_geom_torsion_atom_site_label_4
_geom_torsion
_geom_torsion_site_symmetry_1
_geom_torsion_site_symmetry_2
_geom_torsion_site_symmetry_3
_geom_torsion_site_symmetry_4
_geom_torsion_publ_flag
C6 C1 C2 C3 -1.5(5) . . . . ?
P1 C1 C2 C3 179.1(3) . . . . ?
C1 C2 C3 C4 0.8(6) . . . . ?
C2 C3 C4 C5 0.2(6) . . . . ?
C3 C4 C5 C6 -0.6(6) . . . . ?
C4 C5 C6 C1 -0.1(6) . . . . ?
C2 C1 C6 C5 1.2(5) . . . . ?
P1 C1 C6 C5 -179.5(3) . . . . ?
C12 C7 C8 C9 -0.3(5) . . . . ?
P1 C7 C8 C9 179.3(3) . . . . ?
C7 C8 C9 C10 -1.2(5) . . . . ?
C8 C9 C10 C11 1.4(6) . . . . ?
C9 C10 C11 C12 -0.1(6) . . . . ?
C10 C11 C12 C7 -1.4(5) . . . . ?
C8 C7 C12 C11 1.6(5) . . . . ?
P1 C7 C12 C11 -178.0(3) . . . . ?
C18 C13 C14 C15 -1.1(6) . . . . ?
P2 C13 C14 C15 175.3(3) . . . . ?
C13 C14 C15 C16 -0.9(6) . . . . ?
C14 C15 C16 C17 2.4(6) . . . . ?
C15 C16 C17 C18 -1.8(6) . . . . ?
C14 C13 C18 C17 1.7(6) . . . . ?
P2 C13 C18 C17 -174.7(3) . . . . ?
C16 C17 C18 C13 -0.2(6) . . . . ?
C24 C19 C20 C21 -0.4(6) . . . . ?
P2 C19 C20 C21 -177.1(3) . . . . ?
C19 C20 C21 C22 1.0(6) . . . . ?
C20 C21 C22 C23 -0.8(6) . . . . ?
C21 C22 C23 C24 0.0(6) . . . . ?
C20 C19 C24 C23 -0.4(6) . . . . ?
P2 C19 C24 C23 176.0(3) . . . . ?
C22 C23 C24 C19 0.7(6) . . . . ?
C29 C25 C26 C27 -1.3(4) . . . . ?
P2 C25 C26 C27 178.5(3) . . . . ?
Fe1 C25 C26 C27 -60.3(2) . . . . ?
C29 C25 C26 Fe1 59.0(2) . . . . ?
P2 C25 C26 Fe1 -121.3(3) . . . . ?
C25 C26 C27 C28 1.1(4) . . . . ?
Fe1 C26 C27 C28 -59.7(3) . . . . ?
C25 C26 C27 Fe1 60.8(2) . . . . ?
C26 C27 C28 C29 -0.5(4) . . . . ?
Fe1 C27 C28 C29 -59.7(3) . . . . ?
C26 C27 C28 Fe1 59.2(3) . . . . ?
C27 C28 C29 C25 -0.3(4) . . . . ?
Fe1 C28 C29 C25 -59.5(3) . . . . ?
C27 C28 C29 Fe1 59.2(3) . . . . ?
C26 C25 C29 C28 1.0(4) . . . . ?
P2 C25 C29 C28 -178.8(3) . . . . ?
Fe1 C25 C29 C28 59.3(3) . . . . ?
C26 C25 C29 Fe1 -58.4(2) . . . . ?
P2 C25 C29 Fe1 121.9(3) . . . . ?
C34 C30 C31 C32 1.2(4) . . . . ?
Fe1 C30 C31 C32 -58.4(3) . . . . ?
C34 C30 C31 P1 -176.0(3) . . . . ?
Fe1 C30 C31 P1 124.3(3) . . . . ?
C34 C30 C31 Fe1 59.7(3) . . . . ?
C30 C31 C32 C33 -1.4(4) . . . . ?
P1 C31 C32 C33 175.9(3) . . . . ?
Fe1 C31 C32 C33 -59.5(3) . . . . ?
C30 C31 C32 Fe1 58.1(2) . . . . ?
P1 C31 C32 Fe1 -124.7(3) . . . . ?
C31 C32 C33 C34 1.0(4) . . . . ?
Fe1 C32 C33 C34 -59.2(3) . . . . ?
C31 C32 C33 Fe1 60.2(3) . . . . ?
C32 C33 C34 C30 -0.2(4) . . . . ?
Fe1 C33 C34 C30 -59.7(3) . . . . ?
C32 C33 C34 Fe1 59.5(3) . . . . ?
C31 C30 C34 C33 -0.7(4) . . . . ?
Fe1 C30 C34 C33 60.0(3) . . . . ?
C31 C30 C34 Fe1 -60.6(3) . . . . ?
C30 C31 P1 C7 156.1(3) . . . . ?
C32 C31 P1 C7 -20.6(4) . . . . ?
Fe1 C31 P1 C7 -112.8(2) . . . . ?
C30 C31 P1 C1 45.3(3) . . . . ?
C32 C31 P1 C1 -131.4(3) . . . . ?
Fe1 C31 P1 C1 136.4(2) . . . . ?
C30 C31 P1 Co1 -76.9(3) . . . . ?
C32 C31 P1 Co1 106.4(3) . . . . ?
Fe1 C31 P1 Co1 14.2(3) . . . . ?
C12 C7 P1 C31 137.8(3) . . . . ?
C8 C7 P1 C31 -41.7(3) . . . . ?
C12 C7 P1 C1 -112.6(3) . . . . ?
C8 C7 P1 C1 67.8(3) . . . . ?
C12 C7 P1 Co1 14.6(3) . . . . ?
C8 C7 P1 Co1 -165.0(2) . . . . ?
C6 C1 P1 C31 96.9(3) . . . . ?
C2 C1 P1 C31 -83.8(3) . . . . ?
C6 C1 P1 C7 -12.4(4) . . . . ?
C2 C1 P1 C7 166.9(3) . . . . ?
C6 C1 P1 Co1 -142.0(3) . . . . ?
C2 C1 P1 Co1 37.3(3) . . . . ?
C29 C25 P2 C13 6.9(4) . . . . ?
C26 C25 P2 C13 -172.8(3) . . . . ?
Fe1 C25 P2 C13 98.9(2) . . . . ?
C29 C25 P2 C19 117.0(3) . . . . ?
C26 C25 P2 C19 -62.7(3) . . . . ?
Fe1 C25 P2 C19 -151.0(2) . . . . ?
C29 C25 P2 Co1 -125.8(3) . . . . ?
C26 C25 P2 Co1 54.4(3) . . . . ?
Fe1 C25 P2 Co1 -33.9(2) . . . . ?
C18 C13 P2 C25 64.5(3) . . . . ?
C14 C13 P2 C25 -111.9(3) . . . . ?
C18 C13 P2 C19 -45.5(4) . . . . ?
C14 C13 P2 C19 138.1(3) . . . . ?
C18 C13 P2 Co1 -170.3(3) . . . . ?
C14 C13 P2 Co1 13.3(4) . . . . ?
C24 C19 P2 C25 -6.9(4) . . . . ?
C20 C19 P2 C25 169.6(3) . . . . ?
C24 C19 P2 C13 101.4(3) . . . . ?
C20 C19 P2 C13 -82.0(3) . . . . ?
C24 C19 P2 Co1 -125.4(3) . . . . ?
C20 C19 P2 Co1 51.1(3) . . . . ?
